data_7047377
loop_
_publ_author_name
'Ruiz-Muelle, Ana Bel\'en'
'Garc\'ia-Garc\'ia, Amalia'
'Garc\'ia-Valdivia, Antonio A'
'Oyarzabal, Itziar'
'Cepeda, Javier'
'Seco, Jos\'e M'
'Colacio, Enrique'
'Rodr\'iguez-Di\'eguez, Antonio'
'Fern\'andez, Ignacio'

_publ_section_title
;
 Design and synthesis of a family of 1D-lanthanide-coordination polymers
 showing luminescence and slow relaxation of the magnetization.
;
_journal_issue 36
_journal_name_full 'Dalton transactions (Cambridge, England : 2003)'
_journal_page_first 12783
_journal_page_last 12794
_journal_paper_doi 10.1039/c8dt02592d
_journal_volume 47
_journal_year 2018
_chemical_formula_moiety 'C54 H43 Dy N4 O13'
_chemical_formula_sum 'C54 H43 Dy N4 O13'
_chemical_formula_weight 1118.42
_chemical_name_systematic {[(N,N'-dimethylformamide)-tris(3-(9,10-dioxoanthracenyl}aminopropanoate)dysprosium(III)]}
_space_group_crystal_system triclinic
_space_group_IT_number 2
_space_group_name_Hall '-P 1'
_space_group_name_H-M_alt 'P -1'
_symmetry_space_group_name_Hall '-P 1'
_symmetry_space_group_name_H-M 'P -1'
_atom_sites_solution_hydrogens geom
_atom_sites_solution_primary direct
_atom_sites_solution_secondary difmap
_audit_creation_method SHELXL-2014
_audit_update_record
;
2018-05-18 deposited with the CCDC.
2018-08-21 downloaded from the CCDC.
;
_cell_angle_alpha 62.669(2)
_cell_angle_beta 80.922(3)
_cell_angle_gamma 88.786(2)
_cell_formula_units_Z 2
_cell_length_a 8.1575(4)
_cell_length_b 17.4805(8)
_cell_length_c 17.9640(6)
_cell_measurement_reflns_used 35957
_cell_measurement_temperature 100(2)
_cell_measurement_theta_max 28.729
_cell_measurement_theta_min 2.230
_cell_volume 2243.32(17)
_computing_cell_refinement 'Bruker SAINT'
_computing_data_collection 'Bruker APEX2'
_computing_data_reduction 'Bruker SAINT'
_computing_molecular_graphics 'Bruker SHELXTL'
_computing_publication_material 'Bruker SHELXTL'
_computing_structure_refinement 'SHELXL-2014 (Sheldrick, 2014)'
_computing_structure_solution 'SHELXS-97 (Sheldrick 2008)'
_diffrn_ambient_temperature 100(2)
_diffrn_measured_fraction_theta_full 0.997
_diffrn_measured_fraction_theta_max 0.985
_diffrn_measurement_device_type 'Bruker Venture'
_diffrn_measurement_method \w
_diffrn_radiation_monochromator graphite
_diffrn_radiation_source 'fine-focus sealed tube'
_diffrn_radiation_type MoK\a
_diffrn_radiation_wavelength 0.71073
_diffrn_reflns_av_R_equivalents 0.1010
_diffrn_reflns_av_unetI/netI 0.1132
_diffrn_reflns_Laue_measured_fraction_full 0.997
_diffrn_reflns_Laue_measured_fraction_max 0.985
_diffrn_reflns_limit_h_max 11
_diffrn_reflns_limit_h_min -11
_diffrn_reflns_limit_k_max 23
_diffrn_reflns_limit_k_min -23
_diffrn_reflns_limit_l_max 24
_diffrn_reflns_limit_l_min -22
_diffrn_reflns_number 35957
_diffrn_reflns_point_group_measured_fraction_full 0.997
_diffrn_reflns_point_group_measured_fraction_max 0.985
_diffrn_reflns_theta_full 25.242
_diffrn_reflns_theta_max 28.729
_diffrn_reflns_theta_min 2.230
_diffrn_standards_decay_% 0
_diffrn_standards_interval_count 0
_diffrn_standards_interval_time 0
_diffrn_standards_number 0
_exptl_absorpt_coefficient_mu 1.743
_exptl_absorpt_correction_T_max 0.7458
_exptl_absorpt_correction_T_min 0.5542
_exptl_absorpt_correction_type multi-scan
_exptl_absorpt_process_details
;
SADABS 2014/5, Program for Empirical Adsorption Correction, 
Institute for Inorganic Chemistry, University of Gottingen: Germany, 
1996Version 1.171.35.15 (release 03-08-2011 CrysAlis171 .NET)
;
_exptl_crystal_colour colourless
_exptl_crystal_density_diffrn 1.656
_exptl_crystal_density_method none
_exptl_crystal_description 'rectangular plate'
_exptl_crystal_F_000 1130
_exptl_crystal_preparation 'Magnetic properties'
_exptl_crystal_size_max 0.31
_exptl_crystal_size_mid 0.16
_exptl_crystal_size_min 0.08
_refine_diff_density_max 1.432
_refine_diff_density_min -2.308
_refine_diff_density_rms 0.173
_refine_ls_extinction_method none
_refine_ls_goodness_of_fit_ref 0.987
_refine_ls_hydrogen_treatment constr
_refine_ls_matrix_type full
_refine_ls_number_parameters 651
_refine_ls_number_reflns 11421
_refine_ls_number_restraints 0
_refine_ls_restrained_S_all 0.987
_refine_ls_R_factor_all 0.0793
_refine_ls_R_factor_gt 0.0513
_refine_ls_shift/su_max 0.001
_refine_ls_shift/su_mean 0.000
_refine_ls_structure_factor_coef Fsqd
_refine_ls_weighting_details 'w=1/[\s^2^(Fo^2^)+(0.0550P)^2^] where P=(Fo^2^+2Fc^2^)/3'
_refine_ls_weighting_scheme calc
_refine_ls_wR_factor_gt 0.1119
_refine_ls_wR_factor_ref 0.1230
_reflns_Friedel_coverage 0.000
_reflns_number_gt 8751
_reflns_number_total 11422
_reflns_threshold_expression 'I > 2\s(I)'
_cod_data_source_file c8dt02592d2.cif
_cod_data_source_block Compound8
_cod_depositor_comments 'Adding full bibliography for 7047377.cif.'
_cod_database_code 7047377
_shelx_space_group_comment
;
The symmetry employed for this shelxl refinement is uniquely defined
by the following loop, which should always be used as a source of
symmetry information in preference to the above space-group names.
They are only intended as comments.
;
_shelxl_version_number 2014-3

loop_
_space_group_symop_operation_xyz
'x, y, z'
'-x, -y, -z'

loop_
_atom_site_label
_atom_site_type_symbol
_atom_site_fract_x
_atom_site_fract_y
_atom_site_fract_z
_atom_site_U_iso_or_equiv
_atom_site_adp_type
_atom_site_occupancy
_atom_site_site_symmetry_order
_atom_site_calc_flag
_atom_site_refinement_flags_posn
_atom_site_refinement_flags_adp
Dy1 Dy 0.74718(2) 0.47250(2) 0.02046(2) 0.01363(7) Uani 1 1 d . .
C1A C 0.3825(6) 0.0654(3) 0.0469(4) 0.0287(11) Uani 1 1 d . .
C1B C 0.7799(6) 0.4516(4) -0.4206(4) 0.0295(12) Uani 1 1 d . .
C1C C 0.6179(6) 0.9092(3) -0.5265(3) 0.0228(10) Uani 1 1 d . .
C2A C 0.2888(6) -0.0188(3) 0.1093(4) 0.0319(12) Uani 1 1 d . .
C2B C 0.6992(7) 0.4205(4) -0.4717(4) 0.0328(13) Uani 1 1 d . .
C2C C 0.6516(6) 0.9744(3) -0.6184(3) 0.0252(11) Uani 1 1 d . .
C2D C 0.9466(5) 0.2922(3) 0.1124(3) 0.0228(10) Uani 1 1 d . .
H2D H 0.9616 0.2886 0.1641 0.027 Uiso 1 1 calc R U
C3A C 0.2933(8) -0.0492(4) 0.1955(4) 0.0442(15) Uani 1 1 d . .
H3A H 0.3506 -0.0171 0.2137 0.053 Uiso 1 1 calc R U
C3B C 0.6437(7) 0.3337(5) -0.4341(5) 0.0453(16) Uani 1 1 d . .
H3B H 0.6577 0.2968 -0.3786 0.054 Uiso 1 1 calc R U
C3C C 0.8158(7) 0.9903(3) -0.6612(3) 0.0314(12) Uani 1 1 d . .
H3C H 0.9016 0.9619 -0.6326 0.038 Uiso 1 1 calc R U
C4A C 0.2116(9) -0.1273(5) 0.2538(4) 0.0565(19) Uani 1 1 d . .
H4A H 0.2120 -0.1472 0.3115 0.068 Uiso 1 1 calc R U
C4B C 0.5679(8) 0.3027(6) -0.4795(5) 0.057(2) Uani 1 1 d . .
H4B H 0.5320 0.2448 -0.4548 0.068 Uiso 1 1 calc R U
C4C C 0.8494(7) 1.0493(4) -0.7475(4) 0.0379(14) Uani 1 1 d . .
H4C H 0.9582 1.0592 -0.7764 0.045 Uiso 1 1 calc R U
C4D C 1.0482(9) 0.2613(4) -0.0034(4) 0.0521(18) Uani 1 1 d . .
H4D1 H 0.9522 0.2908 -0.0251 0.078 Uiso 1 1 d R U
H4D2 H 1.0413 0.2037 0.0028 0.078 Uiso 1 1 d R U
H4D3 H 1.1470 0.2920 -0.0423 0.078 Uiso 1 1 d R U
C5A C 0.1288(8) -0.1767(4) 0.2271(5) 0.055(2) Uani 1 1 d . .
H5A H 0.0789 -0.2305 0.2664 0.066 Uiso 1 1 calc R U
C5B C 0.5458(8) 0.3581(6) -0.5617(6) 0.063(2) Uani 1 1 d . .
H5B H 0.4929 0.3373 -0.5916 0.075 Uiso 1 1 calc R U
C5C C 0.7261(8) 1.0924(4) -0.7899(4) 0.0379(14) Uani 1 1 d . .
H5C H 0.7513 1.1315 -0.8474 0.045 Uiso 1 1 calc R U
C5D C 1.1950(7) 0.2136(4) 0.1190(5) 0.063(2) Uani 1 1 d . .
H5D1 H 1.1842 0.2113 0.1741 0.094 Uiso 1 1 d R U
H5D2 H 1.2974 0.2450 0.0849 0.094 Uiso 1 1 d R U
H5D3 H 1.1957 0.1559 0.1252 0.094 Uiso 1 1 d R U
C6A C 0.1212(7) -0.1460(4) 0.1435(5) 0.0459(16) Uani 1 1 d . .
H6A H 0.0633 -0.1787 0.1262 0.055 Uiso 1 1 calc R U
C6B C 0.6004(8) 0.4427(6) -0.5996(5) 0.057(2) Uani 1 1 d . .
H6B H 0.5858 0.4789 -0.6551 0.068 Uiso 1 1 calc R U
C6C C 0.5642(8) 1.0787(3) -0.7487(3) 0.0342(13) Uani 1 1 d . .
H6C H 0.4808 1.1090 -0.7781 0.041 Uiso 1 1 calc R U
C7A C 0.1996(6) -0.0653(3) 0.0816(4) 0.0327(13) Uani 1 1 d . .
C7B C 0.6791(7) 0.4753(5) -0.5548(4) 0.0396(15) Uani 1 1 d . .
C7C C 0.5247(7) 1.0191(3) -0.6625(3) 0.0268(11) Uani 1 1 d . .
C8A C 0.1877(6) -0.0321(4) -0.0079(4) 0.0335(13) Uani 1 1 d . .
C8B C 0.7382(8) 0.5672(5) -0.5949(4) 0.0461(17) Uani 1 1 d . .
C8C C 0.3507(7) 1.0021(4) -0.6190(3) 0.0311(12) Uani 1 1 d . .
C9A C 0.2749(6) 0.0536(3) -0.0697(4) 0.0286(12) Uani 1 1 d . .
C9B C 0.8091(7) 0.5994(4) -0.5425(3) 0.0340(13) Uani 1 1 d . .
C9C C 0.3138(6) 0.9327(3) -0.5283(3) 0.0225(10) Uani 1 1 d . .
C10A C 0.2619(7) 0.0846(4) -0.1536(4) 0.0354(13) Uani 1 1 d . .
H10A H 0.2049 0.0520 -0.1713 0.042 Uiso 1 1 calc R U
C10B C 0.8528(8) 0.6873(4) -0.5785(4) 0.0444(16) Uani 1 1 d . .
H10B H 0.8376 0.7240 -0.6338 0.053 Uiso 1 1 calc R U
C10C C 0.1502(6) 0.9129(4) -0.4900(4) 0.0310(12) Uani 1 1 d . .
H10C H 0.0661 0.9415 -0.5200 0.037 Uiso 1 1 calc R U
C11A C 0.3353(7) 0.1656(4) -0.2120(4) 0.0366(13) Uani 1 1 d . .
H11A H 0.3242 0.1875 -0.2688 0.044 Uiso 1 1 calc R U
C11B C 0.9190(8) 0.7200(4) -0.5314(4) 0.0447(15) Uani 1 1 d . .
H11B H 0.9457 0.7788 -0.5555 0.054 Uiso 1 1 calc R U
C11C C 0.1117(6) 0.8502(4) -0.4063(4) 0.0332(13) Uani 1 1 d . .
H11C H 0.0010 0.8375 -0.3802 0.040 Uiso 1 1 calc R U
C12A C 0.4228(7) 0.2134(4) -0.1880(3) 0.0316(12) Uani 1 1 d . .
H12A H 0.4673 0.2680 -0.2283 0.038 Uiso 1 1 calc R U
C12B C 0.9456(7) 0.6678(4) -0.4514(4) 0.0351(13) Uani 1 1 d . .
H12B H 0.9922 0.6912 -0.4218 0.042 Uiso 1 1 calc R U
C12C C 0.2328(6) 0.8063(3) -0.3610(3) 0.0295(12) Uani 1 1 d . .
H12C H 0.2027 0.7634 -0.3053 0.035 Uiso 1 1 calc R U
C13A C 0.4472(6) 0.1816(3) -0.1031(3) 0.0265(11) Uani 1 1 d . .
C13B C 0.9029(6) 0.5770(3) -0.4115(3) 0.0251(11) Uani 1 1 d . .
C13C C 0.4033(6) 0.8252(3) -0.3977(3) 0.0205(10) Uani 1 1 d . .
C14A C 0.3680(6) 0.0991(3) -0.0414(3) 0.0249(11) Uani 1 1 d . .
C14B C 0.8318(6) 0.5430(4) -0.4589(3) 0.0269(11) Uani 1 1 d . .
C14C C 0.4444(6) 0.8899(3) -0.4842(3) 0.0209(10) Uani 1 1 d . .
C15A C 0.6310(6) 0.3099(3) -0.1404(3) 0.0265(11) Uani 1 1 d . .
H15A H 0.6674 0.3099 -0.1945 0.032 Uiso 1 1 calc R U
H15B H 0.7292 0.3163 -0.1191 0.032 Uiso 1 1 calc R U
C15B C 1.0107(6) 0.5552(3) -0.2820(3) 0.0252(11) Uani 1 1 d . .
H15C H 0.9539 0.6031 -0.2786 0.030 Uiso 1 1 calc R U
H15D H 1.1251 0.5747 -0.3090 0.030 Uiso 1 1 calc R U
C15C C 0.4913(5) 0.7185(3) -0.2632(3) 0.0222(10) Uani 1 1 d . .
H15E H 0.4121 0.6736 -0.2551 0.027 Uiso 1 1 calc R U
H15F H 0.4449 0.7450 -0.2281 0.027 Uiso 1 1 calc R U
C16A C 0.5254(6) 0.3867(3) -0.1546(3) 0.0224(10) Uani 1 1 d . .
H16A H 0.5750 0.4362 -0.2067 0.027 Uiso 1 1 calc R U
H16B H 0.4156 0.3737 -0.1616 0.027 Uiso 1 1 calc R U
C16B C 1.0061(6) 0.4813(3) -0.1937(3) 0.0248(11) Uani 1 1 d . .
H16C H 0.8917 0.4598 -0.1688 0.030 Uiso 1 1 calc R U
H16D H 1.0671 0.4348 -0.1977 0.030 Uiso 1 1 calc R U
C16C C 0.6539(6) 0.6803(4) -0.2382(3) 0.0317(12) Uani 1 1 d . .
H16E H 0.6950 0.6516 -0.2720 0.038 Uiso 1 1 calc R U
H16F H 0.7344 0.7269 -0.2521 0.038 Uiso 1 1 calc R U
C17A C 0.5085(5) 0.4095(3) -0.0821(3) 0.0149(9) Uani 1 1 d . .
C17B C 1.0797(5) 0.5073(3) -0.1361(3) 0.0197(10) Uani 1 1 d . .
C17C C 0.6436(5) 0.6169(3) -0.1457(3) 0.0179(9) Uani 1 1 d . .
N1A N 0.5434(5) 0.2281(3) -0.0812(3) 0.0268(9) Uani 1 1 d . .
H1A H 0.5528 0.2074 -0.0285 0.032 Uiso 1 1 calc R U
N1B N 0.9300(5) 0.5264(3) -0.3320(3) 0.0298(10) Uani 1 1 d . .
H1B H 0.8969 0.4729 -0.3088 0.036 Uiso 1 1 calc R U
N1C N 0.5229(5) 0.7829(3) -0.3521(2) 0.0231(9) Uani 1 1 d . .
H1C H 0.6245 0.7950 -0.3775 0.028 Uiso 1 1 calc R U
N3D N 1.0548(5) 0.2569(3) 0.0778(3) 0.0324(11) Uani 1 1 d . .
O1A O 0.4706(5) 0.1016(2) 0.0735(2) 0.0349(9) Uani 1 1 d . .
O1B O 0.7973(5) 0.3998(3) -0.3478(2) 0.0360(9) Uani 1 1 d . .
O1C O 0.7360(4) 0.8760(2) -0.4907(2) 0.0317(9) Uani 1 1 d . .
O1D O 0.8252(4) 0.3300(2) 0.0815(2) 0.0288(8) Uani 1 1 d . .
O2A O 0.1058(5) -0.0720(3) -0.0321(3) 0.0483(11) Uani 1 1 d . .
O2B O 0.7306(8) 0.6153(4) -0.6694(3) 0.0745(17) Uani 1 1 d . .
O2C O 0.2381(5) 1.0424(3) -0.6558(3) 0.0522(12) Uani 1 1 d . .
O3A O 0.6429(4) 0.4175(2) -0.0595(2) 0.0196(7) Uani 1 1 d . .
O3B O 1.0183(3) 0.4712(2) -0.0572(2) 0.0174(7) Uani 1 1 d . .
O3C O 0.7806(4) 0.5937(2) -0.1185(2) 0.0205(7) Uani 1 1 d . .
O4A O 0.3665(4) 0.4194(2) -0.0506(2) 0.0209(7) Uani 1 1 d . .
O4B O 1.2003(4) 0.5604(2) -0.1648(2) 0.0277(8) Uani 1 1 d . .
O4C O 0.5046(3) 0.5872(2) -0.1006(2) 0.0187(7) Uani 1 1 d . .

loop_
_atom_site_aniso_label
_atom_site_aniso_U_11
_atom_site_aniso_U_22
_atom_site_aniso_U_33
_atom_site_aniso_U_23
_atom_site_aniso_U_13
_atom_site_aniso_U_12
Dy1 0.00710(10) 0.01357(11) 0.01958(12) -0.00678(8) -0.00310(7) -0.00091(7)
C1A 0.027(3) 0.025(3) 0.035(3) -0.016(2) -0.002(2) 0.005(2)
C1B 0.024(3) 0.039(3) 0.030(3) -0.020(3) -0.004(2) 0.008(2)
C1C 0.026(2) 0.023(3) 0.017(2) -0.007(2) -0.004(2) 0.000(2)
C2A 0.026(3) 0.025(3) 0.037(3) -0.010(2) 0.001(2) 0.006(2)
C2B 0.028(3) 0.051(4) 0.032(3) -0.029(3) -0.009(2) 0.015(3)
C2C 0.033(3) 0.025(3) 0.021(3) -0.012(2) -0.007(2) 0.001(2)
C2D 0.015(2) 0.016(2) 0.034(3) -0.008(2) -0.003(2) 0.0013(18)
C3A 0.043(3) 0.034(3) 0.042(4) -0.008(3) -0.001(3) 0.007(3)
C3B 0.033(3) 0.060(4) 0.055(4) -0.037(4) -0.006(3) 0.001(3)
C3C 0.034(3) 0.032(3) 0.023(3) -0.008(2) -0.006(2) -0.004(2)
C4A 0.061(4) 0.047(4) 0.034(4) 0.001(3) 0.004(3) 0.007(3)
C4B 0.040(4) 0.082(6) 0.080(6) -0.065(5) -0.010(4) 0.000(4)
C4C 0.039(3) 0.042(3) 0.024(3) -0.010(3) 0.005(2) -0.013(3)
C4D 0.062(4) 0.043(4) 0.060(5) -0.037(4) 0.013(4) -0.016(3)
C5A 0.040(4) 0.031(3) 0.057(5) 0.004(3) 0.016(3) 0.001(3)
C5B 0.036(4) 0.112(7) 0.089(6) -0.085(6) -0.018(4) 0.020(4)
C5C 0.058(4) 0.030(3) 0.022(3) -0.009(2) -0.005(3) -0.011(3)
C5D 0.026(3) 0.029(3) 0.108(7) -0.012(4) -0.010(4) 0.012(3)
C6A 0.033(3) 0.034(3) 0.059(4) -0.015(3) 0.007(3) 0.003(3)
C6B 0.040(4) 0.111(7) 0.053(4) -0.062(5) -0.025(3) 0.034(4)
C6C 0.054(4) 0.026(3) 0.024(3) -0.010(2) -0.016(3) 0.006(3)
C7A 0.017(2) 0.023(3) 0.051(4) -0.014(3) 0.005(2) 0.000(2)
C7B 0.028(3) 0.072(5) 0.034(3) -0.036(3) -0.011(2) 0.022(3)
C7C 0.040(3) 0.021(3) 0.019(2) -0.007(2) -0.010(2) 0.001(2)
C8A 0.024(3) 0.029(3) 0.049(4) -0.022(3) 0.003(2) 0.002(2)
C8B 0.044(4) 0.071(5) 0.029(3) -0.026(3) -0.015(3) 0.032(3)
C8C 0.041(3) 0.036(3) 0.022(3) -0.015(2) -0.015(2) 0.015(2)
C9A 0.023(2) 0.024(3) 0.043(3) -0.019(3) -0.006(2) 0.001(2)
C9B 0.029(3) 0.050(4) 0.018(3) -0.012(3) -0.004(2) 0.017(3)
C9C 0.025(2) 0.024(3) 0.021(2) -0.010(2) -0.012(2) 0.006(2)
C10A 0.034(3) 0.032(3) 0.048(4) -0.024(3) -0.015(3) 0.003(2)
C10B 0.042(3) 0.047(4) 0.024(3) -0.003(3) 0.001(3) 0.018(3)
C10C 0.024(3) 0.040(3) 0.032(3) -0.016(3) -0.014(2) 0.011(2)
C11A 0.042(3) 0.034(3) 0.040(3) -0.020(3) -0.013(3) -0.002(3)
C11B 0.048(4) 0.031(3) 0.039(4) -0.006(3) 0.002(3) 0.005(3)
C11C 0.015(2) 0.043(3) 0.038(3) -0.016(3) -0.003(2) 0.003(2)
C12A 0.036(3) 0.026(3) 0.028(3) -0.009(2) -0.006(2) 0.003(2)
C12B 0.031(3) 0.034(3) 0.036(3) -0.015(3) 0.003(2) 0.003(2)
C12C 0.028(3) 0.033(3) 0.022(3) -0.008(2) -0.005(2) 0.009(2)
C13A 0.022(2) 0.022(3) 0.035(3) -0.014(2) 0.000(2) 0.002(2)
C13B 0.021(2) 0.029(3) 0.020(2) -0.009(2) 0.002(2) 0.003(2)
C13C 0.019(2) 0.025(3) 0.019(2) -0.012(2) -0.0048(19) 0.0022(19)
C14A 0.022(2) 0.027(3) 0.028(3) -0.015(2) -0.005(2) 0.006(2)
C14B 0.021(2) 0.040(3) 0.023(3) -0.018(2) -0.003(2) 0.009(2)
C14C 0.021(2) 0.019(2) 0.021(2) -0.008(2) -0.0042(19) 0.0032(19)
C15A 0.025(2) 0.026(3) 0.034(3) -0.018(2) -0.002(2) -0.004(2)
C15B 0.020(2) 0.031(3) 0.025(3) -0.013(2) -0.002(2) -0.002(2)
C15C 0.015(2) 0.027(3) 0.017(2) -0.004(2) -0.0035(18) 0.0002(19)
C16A 0.020(2) 0.022(2) 0.028(3) -0.013(2) -0.006(2) -0.0019(19)
C16B 0.022(2) 0.029(3) 0.021(3) -0.010(2) 0.000(2) -0.011(2)
C16C 0.017(2) 0.040(3) 0.024(3) -0.002(2) -0.003(2) -0.002(2)
C17A 0.016(2) 0.009(2) 0.021(2) -0.0071(18) -0.0047(18) 0.0021(16)
C17B 0.016(2) 0.020(2) 0.024(3) -0.012(2) -0.0055(19) 0.0009(18)
C17C 0.0086(19) 0.022(2) 0.022(2) -0.009(2) -0.0037(17) -0.0008(17)
N1A 0.036(2) 0.021(2) 0.026(2) -0.0122(19) -0.0058(19) -0.0012(18)
N1B 0.035(2) 0.031(2) 0.022(2) -0.0096(19) -0.0078(19) -0.0056(19)
N1C 0.0165(19) 0.024(2) 0.018(2) -0.0010(17) -0.0015(16) -0.0016(16)
N3D 0.024(2) 0.017(2) 0.049(3) -0.012(2) 0.004(2) -0.0017(17)
O1A 0.045(2) 0.032(2) 0.033(2) -0.0167(18) -0.0132(18) 0.0035(18)
O1B 0.048(2) 0.033(2) 0.031(2) -0.0146(18) -0.0161(18) 0.0001(18)
O1C 0.0208(17) 0.039(2) 0.0231(19) -0.0028(17) -0.0066(15) 0.0029(16)
O1D 0.0208(17) 0.0115(16) 0.043(2) -0.0028(15) -0.0058(16) 0.0043(13)
O2A 0.046(2) 0.039(2) 0.066(3) -0.032(2) 0.003(2) -0.016(2)
O2B 0.107(4) 0.087(4) 0.033(3) -0.026(3) -0.035(3) 0.046(3)
O2C 0.044(2) 0.066(3) 0.032(2) -0.008(2) -0.018(2) 0.026(2)
O3A 0.0113(14) 0.0255(18) 0.0273(18) -0.0172(15) -0.0015(13) -0.0015(13)
O3B 0.0104(14) 0.0204(17) 0.0221(17) -0.0099(14) -0.0043(13) 0.0000(12)
O3C 0.0136(15) 0.0196(17) 0.0207(17) -0.0023(14) -0.0051(13) 0.0008(13)
O4A 0.0146(15) 0.0188(17) 0.035(2) -0.0178(15) -0.0008(14) 0.0003(13)
O4B 0.0233(17) 0.0294(19) 0.0228(18) -0.0043(15) -0.0061(15) -0.0122(15)
O4C 0.0113(14) 0.0190(16) 0.0219(17) -0.0063(14) -0.0020(13) -0.0018(12)

loop_
_atom_type_symbol
_atom_type_description
_atom_type_scat_dispersion_real
_atom_type_scat_dispersion_imag
_atom_type_scat_source
C C 0.0033 0.0016 'International Tables Vol C Tables 4.2.6.8 and 6.1.1.4'
H H 0.0000 0.0000 'International Tables Vol C Tables 4.2.6.8 and 6.1.1.4'
N N 0.0061 0.0033 'International Tables Vol C Tables 4.2.6.8 and 6.1.1.4'
O O 0.0106 0.0060 'International Tables Vol C Tables 4.2.6.8 and 6.1.1.4'
Dy Dy -0.1892 4.4098 'International Tables Vol C Tables 4.2.6.8 and 6.1.1.4'

loop_
_geom_angle_atom_site_label_1
_geom_angle_atom_site_label_2
_geom_angle_atom_site_label_3
_geom_angle
_geom_angle_site_symmetry_1
_geom_angle_site_symmetry_3
O4C Dy1 O3A 78.33(11) 2_665 .
O4C Dy1 O4A 76.30(11) 2_665 2_665
O3A Dy1 O4A 125.81(11) . 2_665
O4C Dy1 O1D 83.69(11) 2_665 .
O3A Dy1 O1D 77.47(12) . .
O4A Dy1 O1D 143.99(13) 2_665 .
O4C Dy1 O3C 123.40(10) 2_665 .
O3A Dy1 O3C 77.04(11) . .
O4A Dy1 O3C 78.44(11) 2_665 .
O1D Dy1 O3C 137.20(12) . .
O4C Dy1 O3B 154.30(11) 2_665 .
O3A Dy1 O3B 85.79(10) . .
O4A Dy1 O3B 129.29(10) 2_665 .
O1D Dy1 O3B 73.14(11) . .
O3C Dy1 O3B 71.22(10) . .
O4C Dy1 O3B 128.94(11) 2_665 2_765
O3A Dy1 O3B 151.10(10) . 2_765
O4A Dy1 O3B 76.14(10) 2_665 2_765
O1D Dy1 O3B 94.55(11) . 2_765
O3C Dy1 O3B 91.53(10) . 2_765
O3B Dy1 O3B 65.34(12) . 2_765
O4C Dy1 O4B 78.74(11) 2_665 2_765
O3A Dy1 O4B 145.03(11) . 2_765
O4A Dy1 O4B 72.84(12) 2_665 2_765
O1D Dy1 O4B 74.08(13) . 2_765
O3C Dy1 O4B 137.91(11) . 2_765
O3B Dy1 O4B 104.66(11) . 2_765
O3B Dy1 O4B 52.31(10) 2_765 2_765
O4C Dy1 C17B 102.89(12) 2_665 2_765
O3A Dy1 C17B 163.05(12) . 2_765
O4A Dy1 C17B 70.22(12) 2_665 2_765
O1D Dy1 C17B 85.83(13) . 2_765
O3C Dy1 C17B 114.64(12) . 2_765
O3B Dy1 C17B 86.66(12) . 2_765
O3B Dy1 C17B 26.68(12) 2_765 2_765
O4B Dy1 C17B 25.84(12) 2_765 2_765
O1A C1A C14A 123.2(5) . .
O1A C1A C2A 118.9(5) . .
C14A C1A C2A 117.9(5) . .
O1B C1B C14B 122.8(5) . .
O1B C1B C2B 118.9(5) . .
C14B C1B C2B 118.2(5) . .
O1C C1C C14C 123.8(4) . .
O1C C1C C2C 118.8(4) . .
C14C C1C C2C 117.4(4) . .
C3A C2A C7A 120.8(5) . .
C3A C2A C1A 118.3(5) . .
C7A C2A C1A 120.9(5) . .
C7B C2B C3B 119.8(6) . .
C7B C2B C1B 121.7(6) . .
C3B C2B C1B 118.4(5) . .
C3C C2C C7C 119.4(5) . .
C3C C2C C1C 118.3(5) . .
C7C C2C C1C 122.3(5) . .
O1D C2D N3D 124.8(5) . .
C4A C3A C2A 119.3(7) . .
C4B C3B C2B 120.0(7) . .
C2C C3C C4C 119.2(5) . .
C3A C4A C5A 120.7(7) . .
C5B C4B C3B 119.7(8) . .
C5C C4C C3C 121.2(5) . .
C6A C5A C4A 119.7(6) . .
C6B C5B C4B 121.0(7) . .
C4C C5C C6C 120.5(5) . .
C5A C6A C7A 121.6(7) . .
C5B C6B C7B 120.2(7) . .
C5C C6C C7C 120.1(5) . .
C2A C7A C6A 117.8(6) . .
C2A C7A C8A 121.1(5) . .
C6A C7A C8A 121.1(6) . .
C2B C7B C6B 119.3(7) . .
C2B C7B C8B 119.9(5) . .
C6B C7B C8B 120.8(6) . .
C2C C7C C6C 119.5(5) . .
C2C C7C C8C 120.3(4) . .
C6C C7C C8C 120.2(5) . .
O2A C8A C7A 121.2(5) . .
O2A C8A C9A 120.8(6) . .
C7A C8A C9A 118.0(5) . .
O2B C8B C7B 120.9(6) . .
O2B C8B C9B 120.7(7) . .
C7B C8B C9B 118.4(5) . .
O2C C8C C7C 121.3(5) . .
O2C C8C C9C 120.7(5) . .
C7C C8C C9C 118.0(4) . .
C10A C9A C14A 122.0(5) . .
C10A C9A C8A 117.5(5) . .
C14A C9A C8A 120.4(5) . .
C10B C9B C14B 120.7(6) . .
C10B C9B C8B 118.1(5) . .
C14B C9B C8B 121.2(6) . .
C10C C9C C14C 121.6(5) . .
C10C C9C C8C 117.7(4) . .
C14C C9C C8C 120.7(4) . .
C9A C10A C11A 118.9(5) . .
C11B C10B C9B 119.8(6) . .
C9C C10C C11C 119.3(5) . .
C12A C11A C10A 121.6(6) . .
C12B C11B C10B 121.3(6) . .
C12C C11C C10C 121.6(5) . .
C11A C12A C13A 121.1(5) . .
C11B C12B C13B 121.0(6) . .
C11C C12C C13C 121.0(5) . .
N1A C13A C12A 120.3(5) . .
N1A C13A C14A 121.7(5) . .
C12A C13A C14A 118.0(5) . .
N1B C13B C14B 121.9(5) . .
N1B C13B C12B 120.0(5) . .
C14B C13B C12B 118.1(5) . .
N1C C13C C12C 120.8(4) . .
N1C C13C C14C 121.3(4) . .
C12C C13C C14C 117.8(4) . .
C9A C14A C13A 118.2(5) . .
C9A C14A C1A 121.5(5) . .
C13A C14A C1A 120.3(5) . .
C9B C14B C13B 119.0(5) . .
C9B C14B C1B 120.4(5) . .
C13B C14B C1B 120.6(5) . .
C9C C14C C13C 118.7(4) . .
C9C C14C C1C 121.1(4) . .
C13C C14C C1C 120.2(4) . .
N1A C15A C16A 113.1(4) . .
N1B C15B C16B 109.3(4) . .
N1C C15C C16C 108.4(4) . .
C17A C16A C15A 112.9(4) . .
C17B C16B C15B 112.6(4) . .
C17C C16C C15C 114.7(4) . .
O4A C17A O3A 125.8(4) . .
O4A C17A C16A 118.8(4) . .
O3A C17A C16A 115.4(4) . .
O4B C17B O3B 121.2(4) . .
O4B C17B C16B 120.4(4) . .
O3B C17B C16B 118.4(4) . .
O4B C17B Dy1 61.3(2) . 2_765
O3B C17B Dy1 60.7(2) . 2_765
C16B C17B Dy1 169.0(3) . 2_765
O4C C17C O3C 123.4(4) . .
O4C C17C C16C 119.5(4) . .
O3C C17C C16C 117.0(4) . .
C13A N1A C15A 124.5(4) . .
C13B N1B C15B 125.0(5) . .
C13C N1C C15C 124.5(4) . .
C2D N3D C4D 122.5(5) . .
C2D N3D C5D 121.0(6) . .
C4D N3D C5D 116.4(5) . .
C2D O1D Dy1 136.1(3) . .
C17A O3A Dy1 140.3(3) . .
C17B O3B Dy1 132.9(3) . .
C17B O3B Dy1 92.6(2) . 2_765
Dy1 O3B Dy1 114.66(12) . 2_765
C17C O3C Dy1 113.3(3) . .
C17A O4A Dy1 133.6(3) . 2_665
C17B O4B Dy1 92.9(3) . 2_765
C17C O4C Dy1 177.0(3) . 2_665

loop_
_geom_bond_atom_site_label_1
_geom_bond_atom_site_label_2
_geom_bond_distance
_geom_bond_site_symmetry_2
Dy1 O4C 2.272(3) 2_665
Dy1 O3A 2.324(3) .
Dy1 O4A 2.330(3) 2_665
Dy1 O1D 2.336(3) .
Dy1 O3C 2.397(3) .
Dy1 O3B 2.426(3) .
Dy1 O3B 2.477(3) 2_765
Dy1 O4B 2.492(3) 2_765
Dy1 C17B 2.838(5) 2_765
C1A O1A 1.244(6) .
C1A C14A 1.441(7) .
C1A C2A 1.507(8) .
C1B O1B 1.231(7) .
C1B C14B 1.459(8) .
C1B C2B 1.497(7) .
C1C O1C 1.228(6) .
C1C C14C 1.463(6) .
C1C C2C 1.497(7) .
C2A C3A 1.395(9) .
C2A C7A 1.396(8) .
C2B C7B 1.390(8) .
C2B C3B 1.398(9) .
C2C C3C 1.399(7) .
C2C C7C 1.402(7) .
C2D O1D 1.239(5) .
C2D N3D 1.305(6) .
C3A C4A 1.383(9) .
C3B C4B 1.385(9) .
C3C C4C 1.397(8) .
C4A C5A 1.393(10) .
C4B C5B 1.385(12) .
C4C C5C 1.358(8) .
C4D N3D 1.434(8) .
C5A C6A 1.354(10) .
C5B C6B 1.361(12) .
C5C C6C 1.376(8) .
C5D N3D 1.464(7) .
C6A C7A 1.417(8) .
C6B C7B 1.408(9) .
C6C C7C 1.401(7) .
C7A C8A 1.456(9) .
C7B C8B 1.481(10) .
C7C C8C 1.472(8) .
C8A O2A 1.231(7) .
C8A C9A 1.500(8) .
C8B O2B 1.222(8) .
C8B C9B 1.486(9) .
C8C O2C 1.230(6) .
C8C C9C 1.505(7) .
C9A C10A 1.370(8) .
C9A C14A 1.409(7) .
C9B C10B 1.395(9) .
C9B C14B 1.407(7) .
C9C C10C 1.373(7) .
C9C C14C 1.418(6) .
C10A C11A 1.393(8) .
C10B C11B 1.390(9) .
C10C C11C 1.383(8) .
C11A C12A 1.358(7) .
C11B C12B 1.354(9) .
C11C C12C 1.369(7) .
C12A C13A 1.409(8) .
C12B C13B 1.433(8) .
C12C C13C 1.417(7) .
C13A N1A 1.360(6) .
C13A C14A 1.439(7) .
C13B N1B 1.343(7) .
C13B C14B 1.432(7) .
C13C N1C 1.354(6) .
C13C C14C 1.429(7) .
C15A N1A 1.448(6) .
C15A C16A 1.520(7) .
C15B N1B 1.451(6) .
C15B C16B 1.513(7) .
C15C N1C 1.455(6) .
C15C C16C 1.511(6) .
C16A C17A 1.513(6) .
C16B C17B 1.508(6) .
C16C C17C 1.505(7) .
C17A O4A 1.252(5) .
C17A O3A 1.259(5) .
C17B O4B 1.239(5) .
C17B O3B 1.276(6) .
C17B Dy1 2.838(5) 2_765
C17C O4C 1.249(5) .
C17C O3C 1.274(5) .
O3B Dy1 2.477(3) 2_765
O4A Dy1 2.330(3) 2_665
O4B Dy1 2.492(3) 2_765
O4C Dy1 2.272(3) 2_665
